data_4323178
loop_
_publ_author_name
'Maya Shivakumar'
'Kausikisankar Pramanik'
'Prasanta Ghosh'
'Animesh Chakravorty'

_publ_section_title
;
 Isolation and Structure of the First Azo Anion Radical Complexes of
 Ruthenium
;
_journal_name_full 'Inorganic Chemistry'
_journal_page_first 5968
_journal_page_last 5969
_journal_paper_doi 10.1021/ic980719w
_journal_volume 37
_journal_year 1998
_chemical_formula_sum 'C50 H42 Cl6 F6 N3 O P3 Ru'
_chemical_formula_weight 1221.55
_chemical_name_systematic
; 
 ? 
;
_space_group_IT_number 61
_symmetry_cell_setting orthorhombic
_symmetry_space_group_name_Hall '-P 2ac 2ab'
_symmetry_space_group_name_H-M 'P b c a'
_atom_sites_solution_hydrogens geom
_atom_sites_solution_primary heavy
_atom_sites_solution_secondary difmap
_audit_creation_method SHELXL
_cell_angle_alpha 90.00
_cell_angle_beta 90.00
_cell_angle_gamma 90.00
_cell_formula_units_Z 8
_cell_length_a 15.041(7)
_cell_length_b 23.986(8)
_cell_length_c 28.940(19)
_cell_measurement_reflns_used 30
_cell_measurement_temperature 293(2)
_cell_measurement_theta_max 15
_cell_measurement_theta_min 7
_cell_volume 10441(9)
_computing_structure_refinement 'SHELXL-93 (Sheldrick, 1993)'
_computing_structure_solution 'SHELXS-86 (Sheldrick, 1990)'
_diffrn_ambient_temperature 293(2)
_diffrn_measurement_device 'Siemens R3m/V'
_diffrn_measurement_method w-scan
_diffrn_radiation_monochromator graphite
_diffrn_radiation_source 'fine-focus sealed tube'
_diffrn_radiation_type MoK\a
_diffrn_radiation_wavelength 0.71073
_diffrn_reflns_av_R_equivalents 0.0400
_diffrn_reflns_av_sigmaI/netI 0.0588
_diffrn_reflns_limit_h_max 17
_diffrn_reflns_limit_h_min 0
_diffrn_reflns_limit_k_max 27
_diffrn_reflns_limit_k_min 0
_diffrn_reflns_limit_l_max 33
_diffrn_reflns_limit_l_min 0
_diffrn_reflns_number 8553
_diffrn_reflns_theta_max 24.05
_diffrn_reflns_theta_min 1.70
_diffrn_standards_interval_count 98
_diffrn_standards_number 2
_exptl_absorpt_coefficient_mu 0.762
_exptl_absorpt_correction_T_max 0.611
_exptl_absorpt_correction_T_min 0.489
_exptl_absorpt_correction_type semi-empirical
_exptl_crystal_colour red
_exptl_crystal_density_diffrn 1.554
_exptl_crystal_description parallelopiped
_exptl_crystal_F_000 4928
_exptl_crystal_size_max 0.45
_exptl_crystal_size_mid 0.40
_exptl_crystal_size_min 0.35
_refine_diff_density_max 0.694
_refine_diff_density_min -0.556
_refine_diff_density_rms 0.090
_refine_ls_extinction_method none
_refine_ls_goodness_of_fit_all 1.067
_refine_ls_goodness_of_fit_obs 1.105
_refine_ls_matrix_type full
_refine_ls_number_parameters 631
_refine_ls_number_reflns 8237
_refine_ls_number_restraints 0
_refine_ls_restrained_S_all 1.131
_refine_ls_restrained_S_obs 1.105
_refine_ls_R_factor_all 0.1163
_refine_ls_R_factor_obs 0.0600
_refine_ls_shift/esd_max -0.002
_refine_ls_shift/esd_mean 0.001
_refine_ls_structure_factor_coef Fsqd
_refine_ls_weighting_details 'w=1/[\s^2^(Fo^2^)+(0.0706P)^2^+22.0380P] where P=(Fo^2^+2Fc^2^)/3'
_refine_ls_weighting_scheme calc
_refine_ls_wR_factor_all 0.1803
_refine_ls_wR_factor_obs 0.1346
_reflns_number_observed 5028
_reflns_number_total 8248
_reflns_observed_criterion >2sigma(I)
_cod_data_source_file ic980719w_2.cif
_cod_data_source_block '[Ru(Clpap)(Cl)(CO)(PPh3)2]+PF6-.2CH2Cl2,3b+PF6-.2CH2Cl2'
_cod_depositor_comments
;
The following automatic conversions were performed:

'_refine_ls_weighting_scheme' value 'calc
w=1/[\s^2^(Fo^2^)+(0.0706P)^2^+22.0380P] where P=(Fo^2^+2Fc^2^)/3'
was changed to 'calc'. New tag '_refine_ls_weighting_details' was
created. The value of the new tag was set to
'w=1/[\s^2^(Fo^2^)+(0.0706P)^2^+22.0380P] where P=(Fo^2^+2Fc^2^)/3'.

Automatic conversion script
Id: cif_fix_values 3143 2015-03-26 13:38:13Z robertas 
;
_cod_original_cell_volume 10441.7(89)
_cod_database_code 4323178

loop_
_symmetry_equiv_pos_as_xyz
'x, y, z'
'-x+1/2, -y, z+1/2'
'-x, y+1/2, -z+1/2'
'x+1/2, -y+1/2, -z'
'-x, -y, -z'
'x-1/2, y, -z-1/2'
'x, -y-1/2, z-1/2'
'-x-1/2, y-1/2, z'

loop_
_atom_site_aniso_label
_atom_site_aniso_U_11
_atom_site_aniso_U_22
_atom_site_aniso_U_33
_atom_site_aniso_U_23
_atom_site_aniso_U_13
_atom_site_aniso_U_12
Ru 0.0316(3) 0.0310(3) 0.0299(3) -0.0022(2) -0.0004(2) -0.0002(3)
P1 0.0382(10) 0.0309(9) 0.0315(8) -0.0019(7) 0.0011(8) -0.0013(7)
P2 0.0356(9) 0.0324(9) 0.0370(9) 0.0013(7) 0.0024(8) 0.0008(8)
P3 0.109(2) 0.083(2) 0.0506(13) 0.0072(13) -0.0144(15) -0.032(2)
Cl1 0.0430(10) 0.0502(10) 0.0466(10) -0.0038(9) 0.0061(8) 0.0009(9)
Cl2 0.0451(12) 0.109(2) 0.108(2) -0.001(2) 0.0225(13) 0.0087(13)
Cl3 0.132(3) 0.096(2) 0.151(3) -0.026(2) 0.005(2) -0.008(2)
Cl4 0.146(3) 0.083(2) 0.135(3) 0.006(2) 0.022(2) 0.013(2)
Cl5 0.251(5) 0.137(3) 0.110(3) -0.029(2) 0.019(3) 0.018(3)
Cl6 0.294(9) 0.364(11) 0.286(8) 0.092(8) 0.014(7) -0.154(8)
N1 0.045(3) 0.025(3) 0.044(3) 0.000(3) -0.005(3) 0.004(3)
N2 0.050(4) 0.042(4) 0.032(3) 0.003(3) -0.003(3) -0.001(3)
N3 0.038(3) 0.029(3) 0.039(3) -0.001(3) -0.004(3) -0.002(3)
O1 0.060(3) 0.078(4) 0.044(3) -0.005(3) -0.019(3) -0.002(3)
F1 0.299(12) 0.146(7) 0.094(5) -0.047(5) 0.000(6) -0.024(7)
F2 0.263(10) 0.123(6) 0.080(4) 0.033(4) -0.009(5) -0.024(6)
F3 0.219(8) 0.117(5) 0.085(4) 0.000(4) 0.053(5) -0.004(5)
F4 0.336(13) 0.095(5) 0.119(6) 0.049(4) 0.056(7) -0.016(7)
F5 0.117(7) 0.216(11) 0.417(18) 0.032(11) -0.126(10) -0.058(7)
F6 0.141(7) 0.151(7) 0.189(8) -0.036(6) -0.022(6) -0.029(6)
C1 0.045(4) 0.031(4) 0.050(4) -0.006(3) -0.007(4) 0.003(3)
C2 0.049(5) 0.049(5) 0.061(5) 0.003(4) 0.000(4) 0.008(4)
C3 0.041(5) 0.074(6) 0.080(6) 0.011(5) -0.009(4) 0.012(4)
C4 0.060(6) 0.065(6) 0.099(8) 0.001(6) -0.029(6) 0.016(5)
C5 0.071(6) 0.074(6) 0.061(5) 0.015(5) -0.019(5) 0.009(5)
C6 0.057(5) 0.053(5) 0.040(4) 0.007(4) -0.003(4) 0.002(4)
C7 0.044(4) 0.032(4) 0.035(4) -0.006(3) 0.004(3) -0.008(3)
C8 0.039(4) 0.051(4) 0.041(4) -0.010(3) 0.004(3) -0.001(3)
C9 0.050(5) 0.071(6) 0.041(4) -0.017(4) 0.003(4) -0.006(4)
C10 0.058(5) 0.069(6) 0.064(6) -0.038(5) 0.013(5) -0.011(4)
C11 0.080(6) 0.050(5) 0.068(6) -0.024(5) 0.012(5) 0.002(5)
C12 0.081(6) 0.042(5) 0.047(5) -0.008(4) 0.000(4) 0.001(4)
C13 0.045(4) 0.036(4) 0.043(4) -0.001(3) 0.010(4) 0.000(3)
C14 0.054(5) 0.043(4) 0.044(4) -0.003(3) 0.001(4) -0.001(4)
C15 0.070(6) 0.062(5) 0.059(5) 0.008(4) 0.027(5) 0.007(5)
C16 0.069(6) 0.061(6) 0.097(7) 0.001(6) 0.026(6) -0.015(5)
C17 0.049(5) 0.070(6) 0.083(7) -0.015(5) 0.008(5) -0.018(5)
C18 0.046(4) 0.051(4) 0.050(4) -0.007(4) 0.002(4) -0.007(4)
C19 0.046(4) 0.028(4) 0.041(4) 0.001(3) -0.002(3) -0.004(3)
C20 0.050(4) 0.039(4) 0.050(4) 0.004(4) -0.001(4) -0.001(3)
C21 0.039(4) 0.049(5) 0.079(6) 0.004(4) 0.000(4) -0.008(4)
C22 0.066(6) 0.041(5) 0.094(7) 0.002(5) -0.031(6) -0.009(4)
C23 0.069(6) 0.058(5) 0.053(5) -0.015(4) -0.005(5) -0.005(4)
C24 0.050(4) 0.039(4) 0.051(4) -0.003(4) 0.004(4) -0.003(4)
C25 0.037(4) 0.044(4) 0.047(4) 0.009(4) 0.006(3) 0.003(4)
C26 0.049(4) 0.060(5) 0.040(4) 0.008(4) -0.001(4) 0.001(4)
C27 0.059(5) 0.084(7) 0.042(4) 0.016(5) 0.002(4) 0.008(5)
C28 0.064(6) 0.088(7) 0.055(5) 0.037(5) 0.008(5) 0.010(5)
C29 0.096(7) 0.049(5) 0.072(6) 0.019(5) 0.011(5) 0.016(5)
C30 0.085(7) 0.049(5) 0.055(5) 0.013(4) -0.001(5) 0.000(5)
C31 0.042(4) 0.034(4) 0.043(4) 0.002(3) 0.003(3) 0.002(3)
C32 0.056(5) 0.042(5) 0.063(5) 0.001(4) 0.004(4) 0.003(4)
C33 0.078(6) 0.052(5) 0.073(6) -0.006(4) 0.013(5) 0.022(5)
C34 0.070(7) 0.071(7) 0.073(6) 0.001(5) 0.023(5) 0.027(5)
C35 0.040(5) 0.061(6) 0.082(6) 0.004(5) 0.010(4) 0.010(4)
C36 0.048(5) 0.051(5) 0.057(5) 0.001(4) 0.004(4) 0.004(3)
C37 0.054(5) 0.035(4) 0.042(4) 0.000(3) -0.007(4) -0.002(4)
C38 0.068(6) 0.058(5) 0.039(4) -0.003(4) -0.017(4) -0.005(4)
C39 0.067(6) 0.069(6) 0.054(5) -0.001(4) -0.025(5) 0.001(5)
C40 0.044(4) 0.057(5) 0.079(6) 0.000(5) -0.026(4) 0.000(4)
C41 0.043(4) 0.036(4) 0.050(4) -0.005(4) -0.012(3) 0.007(3)
C42 0.044(4) 0.042(4) 0.040(4) -0.002(4) 0.004(3) 0.003(4)
C43 0.057(5) 0.052(5) 0.057(5) -0.007(4) 0.008(4) -0.007(4)
C44 0.062(6) 0.074(6) 0.058(5) -0.011(5) 0.018(5) 0.016(5)
C45 0.037(4) 0.072(5) 0.054(5) 0.009(5) 0.010(4) 0.010(4)
C46 0.047(5) 0.054(5) 0.048(4) 0.001(4) -0.006(4) 0.002(4)
C47 0.038(4) 0.050(4) 0.043(4) -0.009(4) 0.004(3) 0.000(4)
C48 0.043(4) 0.034(4) 0.042(4) -0.003(3) 0.006(3) 0.005(3)
C49 0.145(12) 0.093(9) 0.135(11) -0.005(8) 0.031(9) 0.021(9)
C50 0.211(18) 0.093(10) 0.162(14) -0.021(10) -0.041(14) 0.030(11)

loop_
_atom_site_label
_atom_site_type_symbol
_atom_site_fract_x
_atom_site_fract_y
_atom_site_fract_z
_atom_site_U_iso_or_equiv
_atom_site_thermal_displace_type
_atom_site_occupancy
_atom_site_calc_flag
_atom_site_refinement_flags
_atom_site_disorder_group
Ru Ru 0.32505(3) 0.43311(2) 0.81189(2) 0.0308(2) Uani 1 d . .
P1 P 0.34379(11) 0.33256(7) 0.81375(6) 0.0335(4) Uani 1 d . .
P2 P 0.33027(12) 0.53360(7) 0.80493(6) 0.0350(4) Uani 1 d . .
P3 P 0.3427(2) 0.27947(12) 1.02810(8) 0.0808(8) Uani 1 d . .
Cl1 Cl 0.44528(11) 0.43404(8) 0.75785(6) 0.0466(4) Uani 1 d . .
Cl2 Cl -0.14540(14) 0.42519(12) 0.88862(10) 0.0875(8) Uani 1 d . .
Cl3 Cl 0.2588(3) 0.56016(14) 0.99061(13) 0.1261(12) Uani 1 d . .
Cl4 Cl 0.3648(3) 0.65810(13) 0.98097(12) 0.1213(11) Uani 1 d . .
Cl5 Cl 0.1656(3) 0.4390(2) 1.03308(13) 0.166(2) Uani 1 d . .
Cl6 Cl 0.0091(6) 0.3773(4) 1.0173(3) 0.315(5) Uani 1 d . .
N1 N 0.4152(4) 0.4377(2) 0.8683(2) 0.0378(13) Uani 1 d . .
N2 N 0.2808(4) 0.4403(2) 0.9092(2) 0.0416(14) Uani 1 d . .
N3 N 0.2450(3) 0.4362(2) 0.8688(2) 0.0352(12) Uani 1 d . .
O1 O 0.1863(4) 0.4261(2) 0.7377(2) 0.0605(15) Uani 1 d . .
F1 F 0.3107(7) 0.3163(3) 1.0694(2) 0.180(4) Uani 1 d . .
F2 F 0.3440(6) 0.2252(3) 1.0585(2) 0.155(3) Uani 1 d . .
F3 F 0.3635(6) 0.2416(3) 0.9853(2) 0.140(3) Uani 1 d . .
F4 F 0.3381(7) 0.3303(3) 0.9962(3) 0.184(4) Uani 1 d . .
F5 F 0.4366(6) 0.2911(5) 1.0410(5) 0.250(6) Uani 1 d . .
F6 F 0.2433(6) 0.2669(4) 1.0192(3) 0.160(3) Uani 1 d . .
C1 C 0.4458(5) 0.3110(3) 0.8433(2) 0.042(2) Uani 1 d . .
C2 C 0.5256(5) 0.3167(3) 0.8182(3) 0.053(2) Uani 1 d . .
H2B H 0.5239(5) 0.3297(3) 0.7880(3) 0.063 Uiso 1 calc R .
C3 C 0.6054(5) 0.3033(4) 0.8377(3) 0.065(2) Uani 1 d . .
H3A H 0.6576(5) 0.3078(4) 0.8209(3) 0.078 Uiso 1 calc R .
C4 C 0.6083(6) 0.2830(4) 0.8821(4) 0.075(3) Uani 1 d . .
H4A H 0.6627(6) 0.2731(4) 0.8950(4) 0.089 Uiso 1 calc R .
C5 C 0.5320(6) 0.2772(4) 0.9076(3) 0.069(2) Uani 1 d . .
H5A H 0.5347(6) 0.2641(4) 0.9378(3) 0.082 Uiso 1 calc R .
C6 C 0.4510(5) 0.2911(3) 0.8879(2) 0.050(2) Uani 1 d . .
H6A H 0.3992(5) 0.2870(3) 0.9052(2) 0.060 Uiso 1 calc R .
C7 C 0.3559(4) 0.2946(3) 0.7589(2) 0.037(2) Uani 1 d . .
C8 C 0.3397(4) 0.3182(3) 0.7162(2) 0.044(2) Uani 1 d . .
H8A H 0.3246(4) 0.3556(3) 0.7135(2) 0.052 Uiso 1 calc R .
C9 C 0.3466(5) 0.2840(4) 0.6770(3) 0.054(2) Uani 1 d . .
H9A H 0.3360(5) 0.2993(4) 0.6480(3) 0.065 Uiso 1 calc R .
C10 C 0.3685(5) 0.2289(4) 0.6805(3) 0.064(2) Uani 1 d . .
H10A H 0.3723(5) 0.2070(4) 0.6541(3) 0.077 Uiso 1 calc R .
C11 C 0.3850(6) 0.2057(4) 0.7236(3) 0.066(2) Uani 1 d . .
H11A H 0.4008(6) 0.1683(4) 0.7262(3) 0.079 Uiso 1 calc R .
C12 C 0.3779(6) 0.2389(3) 0.7626(3) 0.056(2) Uani 1 d . .
H12A H 0.3881(6) 0.2235(3) 0.7916(3) 0.068 Uiso 1 calc R .
C13 C 0.2499(5) 0.2970(3) 0.8403(2) 0.041(2) Uani 1 d . .
C14 C 0.2301(5) 0.3018(3) 0.8876(2) 0.047(2) Uani 1 d . .
H14A H 0.2682(5) 0.3213(3) 0.9071(2) 0.056 Uiso 1 calc R .
C15 C 0.1547(6) 0.2778(4) 0.9049(3) 0.064(2) Uani 1 d . .
H15A H 0.1442(6) 0.2797(4) 0.9365(3) 0.076 Uiso 1 calc R .
C16 C 0.0934(6) 0.2510(4) 0.8772(4) 0.076(3) Uani 1 d . .
H16A H 0.0420(6) 0.2357(4) 0.8897(4) 0.091 Uiso 1 calc R .
C17 C 0.1104(5) 0.2476(4) 0.8309(3) 0.067(2) Uani 1 d . .
H17A H 0.0696(5) 0.2300(4) 0.8116(3) 0.081 Uiso 1 calc R .
C18 C 0.1883(5) 0.2700(3) 0.8121(3) 0.049(2) Uani 1 d . .
H18A H 0.1990(5) 0.2670(3) 0.7806(3) 0.059 Uiso 1 calc R .
C19 C 0.4313(5) 0.5584(3) 0.8328(2) 0.038(2) Uani 1 d . .
C20 C 0.5093(5) 0.5601(3) 0.8068(3) 0.047(2) Uani 1 d . .
H20A H 0.5076(5) 0.5532(3) 0.7752(3) 0.056 Uiso 1 calc R .
C21 C 0.5886(5) 0.5722(3) 0.8281(3) 0.056(2) Uani 1 d . .
H21A H 0.6406(5) 0.5724(3) 0.8107(3) 0.067 Uiso 1 calc R .
C22 C 0.5926(6) 0.5841(3) 0.8747(3) 0.067(3) Uani 1 d . .
H22A H 0.6466(6) 0.5930(3) 0.8885(3) 0.081 Uiso 1 calc R .
C23 C 0.5159(6) 0.5828(3) 0.9004(3) 0.060(2) Uani 1 d . .
H23A H 0.5179(6) 0.5915(3) 0.9317(3) 0.072 Uiso 1 calc R .
C24 C 0.4361(5) 0.5688(3) 0.8801(3) 0.046(2) Uani 1 d . .
H24A H 0.3851(5) 0.5663(3) 0.8982(3) 0.056 Uiso 1 calc R .
C25 C 0.3356(4) 0.5656(3) 0.7474(2) 0.043(2) Uani 1 d . .
C26 C 0.3290(5) 0.5361(3) 0.7064(2) 0.050(2) Uani 1 d . .
H26A H 0.3241(5) 0.4975(3) 0.7068(2) 0.059 Uiso 1 calc R .
C27 C 0.3298(5) 0.5648(4) 0.6645(3) 0.062(2) Uani 1 d . .
H27A H 0.3257(5) 0.5450(4) 0.6370(3) 0.074 Uiso 1 calc R .
C28 C 0.3366(6) 0.6213(4) 0.6636(3) 0.069(3) Uani 1 d . .
H28A H 0.3372(6) 0.6399(4) 0.6354(3) 0.083 Uiso 1 calc R .
C29 C 0.3424(6) 0.6508(4) 0.7037(3) 0.072(3) Uani 1 d . .
H29A H 0.3464(6) 0.6895(4) 0.7031(3) 0.087 Uiso 1 calc R .
C30 C 0.3423(6) 0.6226(3) 0.7454(3) 0.063(2) Uani 1 d . .
H30A H 0.3468(6) 0.6428(3) 0.7727(3) 0.076 Uiso 1 calc R .
C31 C 0.2352(4) 0.5715(3) 0.8290(2) 0.040(2) Uani 1 d . .
C32 C 0.2432(6) 0.6187(3) 0.8564(3) 0.054(2) Uani 1 d . .
H32A H 0.2991(6) 0.6317(3) 0.8649(3) 0.065 Uiso 1 calc R .
C33 C 0.1675(6) 0.6464(4) 0.8711(3) 0.067(2) Uani 1 d . .
H33A H 0.1728(6) 0.6767(4) 0.8909(3) 0.081 Uiso 1 calc R .
C34 C 0.0847(6) 0.6296(4) 0.8566(3) 0.071(3) Uani 1 d . .
H34A H 0.0343(6) 0.6492(4) 0.8657(3) 0.086 Uiso 1 calc R .
C35 C 0.0769(5) 0.5836(4) 0.8287(3) 0.061(2) Uani 1 d . .
H35A H 0.0211(5) 0.5718(4) 0.8189(3) 0.074 Uiso 1 calc R .
C36 C 0.1517(5) 0.5549(3) 0.8151(3) 0.052(2) Uani 1 d . .
H36A H 0.1458(5) 0.5238(3) 0.7962(3) 0.062 Uiso 1 calc R .
C37 C 0.3729(5) 0.4396(3) 0.9093(2) 0.044(2) Uani 1 d . .
C38 C 0.4186(5) 0.4413(3) 0.9509(3) 0.055(2) Uani 1 d . .
H38A H 0.3878(5) 0.4428(3) 0.9788(3) 0.066 Uiso 1 calc R .
C39 C 0.5084(6) 0.4408(3) 0.9503(3) 0.063(2) Uani 1 d . .
H39A H 0.5401(6) 0.4412(3) 0.9779(3) 0.076 Uiso 1 calc R .
C40 C 0.5527(5) 0.4395(3) 0.9086(3) 0.060(2) Uani 1 d . .
H40A H 0.6145(5) 0.4397(3) 0.9078(3) 0.072 Uiso 1 calc R .
C41 C 0.5044(5) 0.4379(3) 0.8679(2) 0.043(2) Uani 1 d . .
H41A H 0.5342(5) 0.4371(3) 0.8398(2) 0.052 Uiso 1 calc R .
C42 C 0.1500(4) 0.4361(3) 0.8713(2) 0.042(2) Uani 1 d . .
C43 C 0.1083(5) 0.4684(3) 0.9050(3) 0.056(2) Uani 1 d . .
H43A H 0.1420(5) 0.4914(3) 0.9241(3) 0.067 Uiso 1 calc R .
C44 C 0.0180(6) 0.4664(4) 0.9100(3) 0.065(2) Uani 1 d . .
H44A H -0.0104(6) 0.4885(4) 0.9319(3) 0.078 Uiso 1 calc R .
C45 C -0.0308(5) 0.4309(4) 0.8820(3) 0.054(2) Uani 1 d . .
C46 C 0.0108(5) 0.3989(3) 0.8488(3) 0.050(2) Uani 1 d . .
H46A H -0.0223(5) 0.3749(3) 0.8303(3) 0.059 Uiso 1 calc R .
C47 C 0.1004(4) 0.4026(3) 0.8430(2) 0.043(2) Uani 1 d . .
H47A H 0.1281(4) 0.3823(3) 0.8197(2) 0.052 Uiso 1 calc R .
C48 C 0.2373(5) 0.4283(3) 0.7661(2) 0.040(2) Uani 1 d . .
C49 C 0.2653(9) 0.6319(5) 0.9973(4) 0.124(5) Uani 1 d . .
H49A H 0.2188(9) 0.6494(5) 0.9792(4) 0.149 Uiso 1 calc R .
H49B H 0.2549(9) 0.6412(5) 1.0295(4) 0.149 Uiso 1 calc R .
C50 C 0.1193(12) 0.3809(6) 1.0126(6) 0.155(6) Uani 1 d . .
H50A H 0.1450(12) 0.3493(6) 1.0287(6) 0.186 Uiso 1 calc R .
H50B H 0.1349(12) 0.3774(6) 0.9802(6) 0.186 Uiso 1 calc R .

loop_
_atom_type_symbol
_atom_type_description
_atom_type_scat_dispersion_real
_atom_type_scat_dispersion_imag
_atom_type_scat_source
C C 0.0033 0.0016 'International Tables Vol C Tables 4.2.6.8 and 6.1.1.4'
H H 0.0000 0.0000 'International Tables Vol C Tables 4.2.6.8 and 6.1.1.4'
N N 0.0061 0.0033 'International Tables Vol C Tables 4.2.6.8 and 6.1.1.4'
O O 0.0106 0.0060 'International Tables Vol C Tables 4.2.6.8 and 6.1.1.4'
F F 0.0171 0.0103 'International Tables Vol C Tables 4.2.6.8 and 6.1.1.4'
P P 0.1023 0.0942 'International Tables Vol C Tables 4.2.6.8 and 6.1.1.4'
Cl Cl 0.1484 0.1585 'International Tables Vol C Tables 4.2.6.8 and 6.1.1.4'
Ru Ru -1.2594 0.8363 'International Tables Vol C Tables 4.2.6.8 and 6.1.1.4'

loop_
_geom_angle_atom_site_label_1
_geom_angle_atom_site_label_2
_geom_angle_atom_site_label_3
_geom_angle
_geom_angle_site_symmetry_1
_geom_angle_site_symmetry_3
_geom_angle_publ_flag
C48 Ru N3 99.0(2) . . ?
C48 Ru N1 174.8(2) . . ?
N3 Ru N1 75.8(2) . . ?
C48 Ru Cl1 94.0(2) . . ?
N3 Ru Cl1 166.8(2) . . ?
N1 Ru Cl1 91.1(2) . . ?
C48 Ru P2 91.5(2) . . ?
N3 Ru P2 92.9(2) . . ?
N1 Ru P2 89.54(15) . . ?
Cl1 Ru P2 84.94(6) . . ?
C48 Ru P1 92.1(2) . . ?
N3 Ru P1 95.0(2) . . ?
N1 Ru P1 87.72(15) . . ?
Cl1 Ru P1 86.33(6) . . ?
P2 Ru P1 170.79(6) . . ?
C13 P1 C1 108.7(3) . . ?
C13 P1 C7 102.1(3) . . ?
C1 P1 C7 100.4(3) . . ?
C13 P1 Ru 112.6(2) . . ?
C1 P1 Ru 112.8(2) . . ?
C7 P1 Ru 118.9(2) . . ?
C19 P2 C31 108.7(3) . . ?
C19 P2 C25 103.3(3) . . ?
C31 P2 C25 99.9(3) . . ?
C19 P2 Ru 108.4(2) . . ?
C31 P2 Ru 115.9(2) . . ?
C25 P2 Ru 119.6(2) . . ?
F5 P3 F4 92.5(6) . . ?
F5 P3 F6 175.0(7) . . ?
F4 P3 F6 90.6(6) . . ?
F5 P3 F1 89.6(6) . . ?
F4 P3 F1 89.8(5) . . ?
F6 P3 F1 86.5(5) . . ?
F5 P3 F3 96.8(7) . . ?
F4 P3 F3 89.7(4) . . ?
F6 P3 F3 87.1(5) . . ?
F1 P3 F3 173.6(6) . . ?
F5 P3 F2 90.2(6) . . ?
F4 P3 F2 176.5(5) . . ?
F6 P3 F2 86.8(5) . . ?
F1 P3 F2 92.5(4) . . ?
F3 P3 F2 87.7(4) . . ?
C41 N1 C37 118.7(6) . . ?
C41 N1 Ru 129.1(5) . . ?
C37 N1 Ru 112.2(4) . . ?
N3 N2 C37 114.7(6) . . ?
N2 N3 C42 111.7(5) . . ?
N2 N3 Ru 119.1(4) . . ?
C42 N3 Ru 129.1(4) . . ?
C6 C1 C2 117.9(7) . . ?
C6 C1 P1 125.6(6) . . ?
C2 C1 P1 116.5(5) . . ?
C3 C2 C1 120.9(8) . . ?
C2 C3 C4 119.9(8) . . ?
C5 C4 C3 120.8(8) . . ?
C4 C5 C6 119.5(8) . . ?
C1 C6 C5 121.1(8) . . ?
C8 C7 C12 120.5(6) . . ?
C8 C7 P1 123.6(5) . . ?
C12 C7 P1 115.8(5) . . ?
C7 C8 C9 118.2(7) . . ?
C10 C9 C8 121.5(8) . . ?
C9 C10 C11 119.9(7) . . ?
C10 C11 C12 119.2(8) . . ?
C7 C12 C11 120.8(7) . . ?
C18 C13 C14 117.9(7) . . ?
C18 C13 P1 119.1(5) . . ?
C14 C13 P1 122.5(6) . . ?
C15 C14 C13 119.8(7) . . ?
C14 C15 C16 122.6(8) . . ?
C17 C16 C15 118.2(8) . . ?
C16 C17 C18 120.9(8) . . ?
C13 C18 C17 120.5(7) . . ?
C20 C19 C24 118.8(7) . . ?
C20 C19 P2 118.2(5) . . ?
C24 C19 P2 122.5(5) . . ?
C21 C20 C19 119.7(7) . . ?
C20 C21 C22 121.3(8) . . ?
C23 C22 C21 119.2(8) . . ?
C22 C23 C24 120.5(7) . . ?
C23 C24 C19 120.4(7) . . ?
C30 C25 C26 118.5(7) . . ?
C30 C25 P2 117.3(6) . . ?
C26 C25 P2 124.1(5) . . ?
C25 C26 C27 119.5(7) . . ?
C28 C27 C26 120.6(8) . . ?
C27 C28 C29 120.4(8) . . ?
C28 C29 C30 119.3(8) . . ?
C25 C30 C29 121.7(8) . . ?
C36 C31 C32 118.7(7) . . ?
C36 C31 P2 117.3(5) . . ?
C32 C31 P2 123.7(6) . . ?
C33 C32 C31 119.7(8) . . ?
C34 C33 C32 120.7(8) . . ?
C35 C34 C33 119.5(8) . . ?
C34 C35 C36 120.0(8) . . ?
C31 C36 C35 121.3(8) . . ?
N1 C37 N2 118.2(6) . . ?
N1 C37 C38 122.2(7) . . ?
N2 C37 C38 119.7(7) . . ?
C39 C38 C37 118.9(8) . . ?
C38 C39 C40 119.6(7) . . ?
C39 C40 C41 119.4(7) . . ?
N1 C41 C40 121.1(7) . . ?
C47 C42 C43 120.0(7) . . ?
C47 C42 N3 120.9(6) . . ?
C43 C42 N3 119.0(6) . . ?
C44 C43 C42 120.0(8) . . ?
C43 C44 C45 119.1(7) . . ?
C46 C45 C44 120.6(7) . . ?
C46 C45 Cl2 118.9(7) . . ?
C44 C45 Cl2 120.5(6) . . ?
C47 C46 C45 120.0(7) . . ?
C46 C47 C42 120.2(7) . . ?
O1 C48 Ru 178.0(6) . . ?
Cl4 C49 Cl3 112.8(7) . . ?
Cl5 C50 Cl6 115.5(10) . . ?

loop_
_geom_bond_atom_site_label_1
_geom_bond_atom_site_label_2
_geom_bond_distance
_geom_bond_site_symmetry_2
_geom_bond_publ_flag
Ru C48 1.874(8) . ?
Ru N3 2.042(5) . ?
Ru N1 2.125(5) . ?
Ru Cl1 2.391(2) . ?
Ru P2 2.420(2) . ?
Ru P1 2.429(2) . ?
P1 C13 1.820(7) . ?
P1 C1 1.832(7) . ?
P1 C7 1.840(6) . ?
P2 C19 1.821(7) . ?
P2 C31 1.831(7) . ?
P2 C25 1.835(7) . ?
P3 F5 1.486(8) . ?
P3 F4 1.531(7) . ?
P3 F6 1.547(8) . ?
P3 F1 1.563(8) . ?
P3 F3 1.568(7) . ?
P3 F2 1.571(7) . ?
Cl2 C45 1.740(7) . ?
Cl3 C49 1.735(12) . ?
Cl4 C49 1.691(13) . ?
Cl5 C50 1.667(14) . ?
Cl6 C50 1.67(2) . ?
N1 C41 1.342(8) . ?
N1 C37 1.346(9) . ?
N2 N3 1.293(7) . ?
N2 C37 1.385(9) . ?
N3 C42 1.430(8) . ?
O1 C48 1.126(8) . ?
C1 C6 1.379(10) . ?
C1 C2 1.409(10) . ?
C2 C3 1.363(10) . ?
C3 C4 1.374(12) . ?
C4 C5 1.371(12) . ?
C5 C6 1.386(10) . ?
C7 C8 1.380(9) . ?
C7 C12 1.381(10) . ?
C8 C9 1.403(9) . ?
C9 C10 1.366(11) . ?
C10 C11 1.387(12) . ?
C11 C12 1.385(10) . ?
C13 C18 1.393(9) . ?
C13 C14 1.405(9) . ?
C14 C15 1.367(10) . ?
C15 C16 1.380(12) . ?
C16 C17 1.365(12) . ?
C17 C18 1.401(10) . ?
C19 C20 1.394(9) . ?
C19 C24 1.394(10) . ?
C20 C21 1.373(10) . ?
C21 C22 1.380(12) . ?
C22 C23 1.373(12) . ?
C23 C24 1.377(10) . ?
C25 C30 1.374(10) . ?
C25 C26 1.385(10) . ?
C26 C27 1.394(10) . ?
C27 C28 1.360(12) . ?
C28 C29 1.363(12) . ?
C29 C30 1.383(11) . ?
C31 C36 1.377(10) . ?
C31 C32 1.389(10) . ?
C32 C33 1.384(10) . ?
C33 C34 1.375(12) . ?
C34 C35 1.373(12) . ?
C35 C36 1.376(10) . ?
C37 C38 1.387(9) . ?
C38 C39 1.351(11) . ?
C39 C40 1.380(11) . ?
C40 C41 1.385(10) . ?
C42 C47 1.370(9) . ?
C42 C43 1.395(10) . ?
C43 C44 1.367(10) . ?
C44 C45 1.386(11) . ?
C45 C46 1.379(10) . ?
C46 C47 1.361(9) . ?
